data_1571076
loop_
_publ_author_name
'Liu, Shihua'
'Li, Yinwu'
'Lin, Jieli'
'Ke, Zhuofeng'
'Gr&#xfc;tzmacher, Hansj&#xf6;rg'
'Su, Cheng-Yong'
'Li, Zhongshu'

_publ_section_title
;
 Sequential radical and cationic reactivity at separated sites within one
 molecule in solution.
;
_journal_issue 14
_journal_name_full 'Chemical science'
_journal_page_first 5376
_journal_page_last 5384
_journal_paper_doi 10.1039/d4sc00201f
_journal_volume 15
_journal_year 2024
_chemical_formula_moiety 'C69 H90 N4 O2 P2, C2 H3 N'
_chemical_formula_sum 'C71 H93 N5 O2 P2'
_chemical_formula_weight 1110.44
_space_group_crystal_system orthorhombic
_space_group_IT_number 33
_space_group_name_Hall 'P 2c -2n'
_space_group_name_H-M_alt 'P n a 21'
_atom_sites_solution_hydrogens geom
_atom_sites_solution_primary dual
_audit_creation_date 2022-10-25
_audit_creation_method
;
Olex2 1.5
(compiled 2021.12.09 svn.r5202d8cf for OlexSys, GUI svn.r6439)
;
_audit_update_record
;
2022-10-25 deposited with the CCDC.	2024-03-01 downloaded from the CCDC.
;
_cell_angle_alpha 90
_cell_angle_beta 90
_cell_angle_gamma 90
_cell_formula_units_Z 4
_cell_length_a 30.4484(2)
_cell_length_b 15.17880(10)
_cell_length_c 14.02580(10)
_cell_measurement_reflns_used 28873
_cell_measurement_temperature 149.99(10)
_cell_measurement_theta_max 73.8920
_cell_measurement_theta_min 3.2600
_cell_volume 6482.31(8)
_computing_cell_refinement 'CrysAlisPro 1.171.39.28b (Rigaku OD, 2015)'
_computing_data_collection 'CrysAlisPro 1.171.39.28b (Rigaku OD, 2015)'
_computing_data_reduction 'CrysAlisPro 1.171.39.28b (Rigaku OD, 2015)'
_computing_molecular_graphics 'Olex2 1.5 (Dolomanov et al., 2009)'
_computing_publication_material 'Olex2 1.5 (Dolomanov et al., 2009)'
_computing_structure_refinement 'SHELXL 2014/7 (Sheldrick, 2015)'
_computing_structure_solution 'SHELXT 2014/5 (Sheldrick, 2014)'
_diffrn_ambient_environment N~2~
_diffrn_ambient_temperature 149.99(10)
_diffrn_detector 'CCD plate'
_diffrn_measured_fraction_theta_full 1.000
_diffrn_measured_fraction_theta_max 0.991
_diffrn_measurement_details
;
List of Runs (angles in degrees, time in seconds):

  # Type    Start    End  Width  t~exp~   \w     \q     \k     \f   Frames
#--------------------------------------------------------------------------
  1  \w     38.00  64.00   0.50    0.50    --    0.00  38.00  90.00   52
  2  \w    -10.00  15.00   0.50    0.50    --    0.00  38.00-180.00   50
  3  \w    -23.00   2.00   0.50    0.50    --    0.00 -38.00  60.00   50
  4  \w    -88.00  17.00   0.50    0.50    --    0.00 -38.00 -60.00  210
  5  \w     -7.00  18.00   0.50    0.50    --    0.00  38.00  90.00   50
  6  \w     20.00  81.00   0.50    0.50    --    0.00  38.00-180.00  122
  7  \w    -20.00   9.00   0.50    0.50    --    0.00 -38.00 -90.00   58
  8  \w      7.00 114.00   0.50    1.64    --   95.20 -15.00 150.00  214
  9  \w     61.00  94.00   0.50    1.64    --   95.20 -30.00  30.00   66
 10  \w      8.00 115.00   0.50    1.64    --   95.20 -45.00   0.00  214
 11  \w     18.00 109.00   0.50    1.64    --   95.20 -61.00   0.00  182
 12  \w    114.00 177.00   0.50    1.64    --   95.20  30.00 -60.00  126
 13  \w    154.00 179.00   0.50    1.64    --   95.20   0.00 -30.00   50
 14  \w    154.00 184.00   0.50    1.64    --   95.20  30.00 -90.00   60
 15  \w     33.00 117.00   0.50    1.64    --   95.20   0.00 -30.00  168
 16  \w     93.00 119.00   0.50    1.64    --   95.20  30.00 120.00   52
 17  \w    133.00 159.00   0.50    1.64    --   95.20  30.00 120.00   52
 18  \w    142.00 168.00   0.50    1.64    --   95.20  30.00-180.00   52
 19  \w     60.00 110.00   0.50    1.64    --   95.20 -61.00-180.00  100
;
_diffrn_measurement_device 'four-circle diffractometer'
_diffrn_measurement_device_type 'XtaLAB AFC12 (RINC): Kappa dual home/near'
_diffrn_measurement_method '\w scans'
_diffrn_orient_matrix_type 'CrysAlisPro convention (1999,Acta A55,543-557)'
_diffrn_orient_matrix_UB_11 -0.0072459000
_diffrn_orient_matrix_UB_12 0.0877708000
_diffrn_orient_matrix_UB_13 0.0527914000
_diffrn_orient_matrix_UB_21 -0.0233378000
_diffrn_orient_matrix_UB_22 0.0376372000
_diffrn_orient_matrix_UB_23 -0.0885310000
_diffrn_orient_matrix_UB_31 -0.0443108000
_diffrn_orient_matrix_UB_32 -0.0342477000
_diffrn_orient_matrix_UB_33 0.0380210000
_diffrn_radiation_monochromator graphite
_diffrn_radiation_probe x-ray
_diffrn_radiation_type 'Cu K\a'
_diffrn_radiation_wavelength 1.54184
_diffrn_reflns_av_R_equivalents 0.0382
_diffrn_reflns_av_unetI/netI 0.0340
_diffrn_reflns_Laue_measured_fraction_full 1.000
_diffrn_reflns_Laue_measured_fraction_max 0.991
_diffrn_reflns_limit_h_max 33
_diffrn_reflns_limit_h_min -37
_diffrn_reflns_limit_k_max 18
_diffrn_reflns_limit_k_min -18
_diffrn_reflns_limit_l_max 16
_diffrn_reflns_limit_l_min -17
_diffrn_reflns_number 44409
_diffrn_reflns_point_group_measured_fraction_full 0.984
_diffrn_reflns_point_group_measured_fraction_max 0.957
_diffrn_reflns_theta_full 67.684
_diffrn_reflns_theta_max 74.152
_diffrn_reflns_theta_min 2.903
_diffrn_source 'fine-focus sealed X-ray tube'
_diffrn_source_type 'Enhance (Cu) X-ray Source'
_exptl_absorpt_coefficient_mu 0.967
_exptl_absorpt_correction_T_max 1.00000
_exptl_absorpt_correction_T_min 0.68263
_exptl_absorpt_correction_type multi-scan
_exptl_absorpt_process_details
;
CrysAlisPro 1.171.39.28b (Rigaku Oxford Diffraction, 2015)
Empirical absorption correction using spherical harmonics,
 implemented in SCALE3 ABSPACK scaling algorithm.
;
_exptl_crystal_colour 'clear light red'
_exptl_crystal_colour_lustre clear
_exptl_crystal_colour_modifier light
_exptl_crystal_colour_primary red
_exptl_crystal_density_diffrn 1.138
_exptl_crystal_description block
_exptl_crystal_F_000 2400
_exptl_crystal_size_max 0.2
_exptl_crystal_size_mid 0.1
_exptl_crystal_size_min 0.1
_refine_diff_density_max 0.377
_refine_diff_density_min -0.271
_refine_diff_density_rms 0.038
_refine_ls_abs_structure_details
;
 Flack x determined using 5405 quotients [(I+)-(I-)]/[(I+)+(I-)]
 (Parsons, Flack and Wagner, Acta Cryst. B69 (2013) 249-259).
;
_refine_ls_abs_structure_Flack 0.007(6)
_refine_ls_extinction_method none
_refine_ls_goodness_of_fit_ref 1.034
_refine_ls_hydrogen_treatment constr
_refine_ls_matrix_type full
_refine_ls_number_parameters 741
_refine_ls_number_reflns 12612
_refine_ls_number_restraints 7
_refine_ls_restrained_S_all 1.037
_refine_ls_R_factor_all 0.0341
_refine_ls_R_factor_gt 0.0331
_refine_ls_shift/su_max 0.001
_refine_ls_shift/su_mean 0.000
_refine_ls_structure_factor_coef Fsqd
_refine_ls_weighting_details 'w=1/[\s^2^(Fo^2^)+(0.0525P)^2^+1.0000P] where P=(Fo^2^+2Fc^2^)/3'
_refine_ls_weighting_scheme calc
_refine_ls_wR_factor_gt 0.0888
_refine_ls_wR_factor_ref 0.0895
_reflns_Friedel_coverage 0.852
_reflns_Friedel_fraction_full 0.966
_reflns_Friedel_fraction_max 0.920
_reflns_number_gt 12213
_reflns_number_total 12612
_reflns_threshold_expression 'I > 2\s(I)'
_cod_data_source_file d4sc00201f2.cif
_cod_data_source_block 2c
_cod_depositor_comments 'Adding full bibliography for 1571075--1571082.cif.'
_cod_database_code 1571076
_shelx_shelxl_version_number 2014/7
_shelx_space_group_comment
;
The symmetry employed for this shelxl refinement is uniquely defined
by the following loop, which should always be used as a source of
symmetry information in preference to the above space-group names.
They are only intended as comments.
;
_olex2_refinement_description
;
1. Fixed Uiso
 At 1.2 times of:
  All C(H) groups, All C(H,H) groups
 At 1.5 times of:
  All C(H,H,H) groups
2. Uiso/Uaniso restraints and constraints
Uanis(C16) \\sim Ueq: with sigma of 0.005 and sigma for terminal atoms of 0.01
3.a Ternary CH refined with riding coordinates:
 C42(H42), C30(H30), C39(H39), C53(H53), C27(H27), C68(H68), C65(H65), C56(H56)
3.b Secondary CH2 refined with riding coordinates:
 C18(H18A,H18B), C45(H45A,H45B), C44(H44A,H44B), C19(H19A,H19B)
3.c Aromatic/amide H refined with riding coordinates:
 C24(H24), C22(H22), C34(H34), C61(H61), C60(H60), C62(H62), C8(H8), C35(H35),
 C50(H50), C12(H12), C23(H23), C36(H36), C11(H11), C48(H48), C10(H10), C49(H49),
  C9(H9)
3.d Idealised Me refined as rotating group:
 C38(H38A,H38B,H38C), C41(H41A,H41B,H41C), C40(H40A,H40B,H40C), C29(H29A,H29B,
 H29C), C26(H26A,H26B,H26C), C43(H43A,H43B,H43C), C54(H54A,H54B,H54C), C31(H31A,
 H31B,H31C), C67(H67A,H67B,H67C), C52(H52A,H52B,H52C), C57(H57A,H57B,H57C),
 C66(H66A,H66B,H66C), C28(H28A,H28B,H28C), C55(H55A,H55B,H55C), C64(H64A,H64B,
 H64C), C71(H71A,H71B,H71C), C17(H17A,H17B,H17C), C69(H69A,H69B,H69C), C14(H14A,
 H14B,H14C), C16(H16A,H16B,H16C)
;
_olex2_submission_special_instructions 'No special instructions were received'
_oxdiff_exptl_absorpt_empirical_details
;
Empirical correction (ABSPACK) includes:
- Absorption correction using spherical harmonics
- Frame scaling
;
_oxdiff_exptl_absorpt_empirical_full_max 1.956
_oxdiff_exptl_absorpt_empirical_full_min 0.563

loop_
_space_group_symop_operation_xyz
'x, y, z'
'-x, -y, z+1/2'
'x+1/2, -y+1/2, z'
'-x+1/2, y+1/2, z+1/2'

loop_
_atom_site_label
_atom_site_type_symbol
_atom_site_fract_x
_atom_site_fract_y
_atom_site_fract_z
_atom_site_U_iso_or_equiv
_atom_site_adp_type
_atom_site_occupancy
_atom_site_site_symmetry_order
_atom_site_calc_flag
_atom_site_refinement_flags_posn
_atom_site_refinement_flags_adp
_atom_site_refinement_flags_occupancy
_atom_site_disorder_assembly
_atom_site_disorder_group
P2 P 0.62767(2) 0.66363(3) 0.46180(4) 0.01911(11) Uani 1 1 d . . . . .
P1 P 0.63265(2) 0.81330(3) 0.55805(4) 0.01955(11) Uani 1 1 d . . . . .
O2 O 0.74623(6) 0.73073(12) 0.34646(13) 0.0371(4) Uani 1 1 d . . . . .
N2 N 0.62691(6) 0.55736(11) 0.67771(12) 0.0208(4) Uani 1 1 d . . . . .
N4 N 0.54370(6) 0.77400(12) 0.33276(12) 0.0223(4) Uani 1 1 d . . . . .
N3 N 0.55991(6) 0.90324(12) 0.40399(13) 0.0224(4) Uani 1 1 d . . . . .
N1 N 0.61749(7) 0.68061(12) 0.76141(12) 0.0243(4) Uani 1 1 d . . . . .
C1 C 0.62842(7) 0.69580(14) 0.58855(14) 0.0198(4) Uani 1 1 d . . . . .
C6 C 0.68701(7) 0.79178(14) 0.49313(14) 0.0226(4) Uani 1 1 d . . . . .
C4 C 0.57121(7) 0.81326(13) 0.39923(14) 0.0198(4) Uani 1 1 d . . . . .
C5 C 0.68362(7) 0.71615(14) 0.44261(14) 0.0219(4) Uani 1 1 d . . . . .
O1 O 0.71241(8) 0.60027(14) 0.34949(19) 0.0628(7) Uani 1 1 d . . . . .
C46 C 0.59187(7) 0.97361(14) 0.40404(15) 0.0235(4) Uani 1 1 d . . . . .
C59 C 0.50883(8) 0.63343(15) 0.37348(15) 0.0260(4) Uani 1 1 d . . . . .
C3 C 0.60225(7) 0.77405(13) 0.45313(14) 0.0201(4) Uani 1 1 d . . . . .
C2 C 0.62505(6) 0.64868(13) 0.66997(15) 0.0185(4) Uani 1 1 d . . . . .
C21 C 0.57091(8) 0.80810(14) 0.79546(15) 0.0243(4) Uani 1 1 d . . . . .
C58 C 0.53778(7) 0.68185(14) 0.31568(15) 0.0215(4) Uani 1 1 d . . . . .
C7 C 0.72309(8) 0.85598(15) 0.50228(15) 0.0258(4) Uani 1 1 d . . . . .
C51 C 0.59216(8) 1.03259(14) 0.48118(16) 0.0273(5) Uani 1 1 d . . . . .
C24 C 0.64402(9) 0.89653(16) 0.86966(17) 0.0330(5) Uani 1 1 d . . . . .
H24 H 0.6687 0.9272 0.8943 0.040 Uiso 1 1 calc R U . . .
C42 C 0.57677(7) 0.41493(15) 0.59413(16) 0.0258(4) Uani 1 1 d . . . . .
H42 H 0.5652 0.4700 0.6242 0.031 Uiso 1 1 calc R U . . .
C63 C 0.55771(7) 0.64430(15) 0.23495(15) 0.0254(4) Uani 1 1 d . . . . .
C30 C 0.53038(8) 0.76373(15) 0.75576(16) 0.0277(5) Uani 1 1 d . . . . .
H30 H 0.5397 0.7062 0.7276 0.033 Uiso 1 1 calc R U . . .
C32 C 0.64943(7) 0.49753(13) 0.61648(14) 0.0207(4) Uani 1 1 d . . . . .
C39 C 0.72257(8) 0.57574(16) 0.65067(18) 0.0312(5) Uani 1 1 d . . . . .
H39 H 0.7052 0.6317 0.6498 0.037 Uiso 1 1 calc R U . . .
C53 C 0.56185(8) 1.02013(15) 0.56586(17) 0.0313(5) Uani 1 1 d . . . . .
H53 H 0.5541 0.9562 0.5699 0.038 Uiso 1 1 calc R U . . .
C37 C 0.69533(7) 0.50475(15) 0.60213(16) 0.0268(4) Uani 1 1 d . . . . .
C22 C 0.56682(8) 0.89037(15) 0.83924(16) 0.0299(5) Uani 1 1 d . . . . .
H22 H 0.5386 0.9168 0.8438 0.036 Uiso 1 1 calc R U . . .
C25 C 0.64982(8) 0.81442(15) 0.82766(16) 0.0274(5) Uani 1 1 d . . . . .
C20 C 0.61283(7) 0.76998(14) 0.79161(14) 0.0231(4) Uani 1 1 d . . . . .
C33 C 0.62572(7) 0.42603(15) 0.57914(15) 0.0233(4) Uani 1 1 d . . . . .
C34 C 0.64814(8) 0.36202(16) 0.52702(17) 0.0313(5) Uani 1 1 d . . . . .
H34 H 0.6326 0.3126 0.5026 0.038 Uiso 1 1 calc R U . . .
C61 C 0.51908(9) 0.50856(16) 0.26852(18) 0.0358(6) Uani 1 1 d . . . . .
H61 H 0.5125 0.4493 0.2522 0.043 Uiso 1 1 calc R U . . .
C60 C 0.50016(9) 0.54619(16) 0.34782(17) 0.0322(5) Uani 1 1 d . . . . .
H60 H 0.4808 0.5121 0.3860 0.039 Uiso 1 1 calc R U . . .
C38 C 0.73070(9) 0.55067(19) 0.7550(2) 0.0385(6) Uani 1 1 d . . . . .
H38A H 0.7025 0.5450 0.7881 0.058 Uiso 1 1 calc R U . . .
H38B H 0.7483 0.5965 0.7858 0.058 Uiso 1 1 calc R U . . .
H38C H 0.7464 0.4944 0.7577 0.058 Uiso 1 1 calc R U . . .
C13 C 0.71507(8) 0.67543(15) 0.37552(16) 0.0276(5) Uani 1 1 d . . . . .
C62 C 0.54773(9) 0.55698(16) 0.21258(17) 0.0316(5) Uani 1 1 d . . . . .
H62 H 0.5608 0.5304 0.1582 0.038 Uiso 1 1 calc R U . . .
C18 C 0.61421(9) 0.61124(15) 0.83155(16) 0.0297(5) Uani 1 1 d . . . . .
H18A H 0.5871 0.6175 0.8700 0.036 Uiso 1 1 calc R U . . .
H18B H 0.6399 0.6115 0.8747 0.036 Uiso 1 1 calc R U . . .
C27 C 0.69522(8) 0.77384(18) 0.82452(19) 0.0362(5) Uani 1 1 d . . . . .
H27 H 0.6935 0.7196 0.7843 0.043 Uiso 1 1 calc R U . . .
C15 C 0.78148(9) 0.7040(2) 0.2806(2) 0.0405(6) Uani 1 1 d . . . . .
C8 C 0.71339(9) 0.94543(16) 0.49665(18) 0.0346(5) Uani 1 1 d . . . . .
H8 H 0.6839 0.9637 0.4871 0.042 Uiso 1 1 calc R U . . .
C47 C 0.61885(8) 0.98831(16) 0.32414(17) 0.0299(5) Uani 1 1 d . . . . .
C35 C 0.69255(9) 0.36963(18) 0.5105(2) 0.0383(6) Uani 1 1 d . . . . .
H35 H 0.7074 0.3260 0.4742 0.046 Uiso 1 1 calc R U . . .
C41 C 0.56682(9) 0.33780(16) 0.6610(2) 0.0380(6) Uani 1 1 d . . . . .
H41A H 0.5761 0.2826 0.6309 0.057 Uiso 1 1 calc R U . . .
H41B H 0.5352 0.3356 0.6739 0.057 Uiso 1 1 calc R U . . .
H41C H 0.5828 0.3458 0.7210 0.057 Uiso 1 1 calc R U . . .
C45 C 0.51994(8) 0.91942(15) 0.34816(18) 0.0318(5) Uani 1 1 d . . . . .
H45A H 0.5245 0.9686 0.3029 0.038 Uiso 1 1 calc R U . . .
H45B H 0.4950 0.9341 0.3906 0.038 Uiso 1 1 calc R U . . .
C50 C 0.61987(9) 1.10600(16) 0.47689(19) 0.0354(6) Uani 1 1 d . . . . .
H50 H 0.6204 1.1461 0.5288 0.042 Uiso 1 1 calc R U . . .
C12 C 0.76624(8) 0.83084(18) 0.51976(19) 0.0351(5) Uani 1 1 d . . . . .
H12 H 0.7734 0.7701 0.5251 0.042 Uiso 1 1 calc R U . . .
C23 C 0.60281(9) 0.93418(16) 0.87612(18) 0.0345(5) Uani 1 1 d . . . . .
H23 H 0.5992 0.9900 0.9058 0.041 Uiso 1 1 calc R U . . .
C44 C 0.51137(9) 0.83485(17) 0.2956(2) 0.0387(6) Uani 1 1 d . . . . .
H44A H 0.4812 0.8133 0.3082 0.046 Uiso 1 1 calc R U . . .
H44B H 0.5151 0.8430 0.2261 0.046 Uiso 1 1 calc R U . . .
C19 C 0.61300(8) 0.52771(14) 0.77232(15) 0.0252(4) Uani 1 1 d . . . . .
H19A H 0.6334 0.4829 0.7980 0.030 Uiso 1 1 calc R U . . .
H19B H 0.5830 0.5026 0.7703 0.030 Uiso 1 1 calc R U . . .
C36 C 0.71556(8) 0.44049(16) 0.54670(19) 0.0347(5) Uani 1 1 d . . . . .
H36 H 0.7461 0.4455 0.5334 0.042 Uiso 1 1 calc R U . . .
C68 C 0.48686(8) 0.67181(16) 0.46141(17) 0.0318(5) Uani 1 1 d . . . . .
H68 H 0.4976 0.7336 0.4695 0.038 Uiso 1 1 calc R U . . .
C11 C 0.79907(9) 0.8944(2) 0.5295(2) 0.0459(7) Uani 1 1 d . . . . .
H11 H 0.8284 0.8768 0.5423 0.055 Uiso 1 1 calc R U . . .
C48 C 0.64597(9) 1.06267(17) 0.32392(19) 0.0376(6) Uani 1 1 d . . . . .
H48 H 0.6646 1.0730 0.2708 0.045 Uiso 1 1 calc R U . . .
C40 C 0.76643(8) 0.59347(19) 0.6017(2) 0.0399(6) Uani 1 1 d . . . . .
H40A H 0.7854 0.5417 0.6081 0.060 Uiso 1 1 calc R U . . .
H40B H 0.7806 0.6444 0.6316 0.060 Uiso 1 1 calc R U . . .
H40C H 0.7614 0.6057 0.5340 0.060 Uiso 1 1 calc R U . . .
C10 C 0.78918(11) 0.9822(2) 0.5208(2) 0.0513(8) Uani 1 1 d . . . . .
H10 H 0.8118 1.0251 0.5257 0.062 Uiso 1 1 calc R U . . .
C49 C 0.64635(10) 1.12136(17) 0.3989(2) 0.0402(6) Uani 1 1 d . . . . .
H49 H 0.6647 1.1719 0.3969 0.048 Uiso 1 1 calc R U . . .
C29 C 0.49690(10) 0.7439(2) 0.8337(2) 0.0491(7) Uani 1 1 d . . . . .
H29A H 0.5109 0.7094 0.8843 0.074 Uiso 1 1 calc R U . . .
H29B H 0.4724 0.7102 0.8067 0.074 Uiso 1 1 calc R U . . .
H29C H 0.4858 0.7993 0.8603 0.074 Uiso 1 1 calc R U . . .
C65 C 0.58798(8) 0.69651(16) 0.17062(16) 0.0305(5) Uani 1 1 d . . . . .
H65 H 0.5944 0.7537 0.2032 0.037 Uiso 1 1 calc R U . . .
C26 C 0.71001(10) 0.7459(2) 0.9242(2) 0.0439(7) Uani 1 1 d . . . . .
H26A H 0.7119 0.7978 0.9654 0.066 Uiso 1 1 calc R U . . .
H26B H 0.7389 0.7177 0.9201 0.066 Uiso 1 1 calc R U . . .
H26C H 0.6887 0.7042 0.9508 0.066 Uiso 1 1 calc R U . . .
C43 C 0.55343(10) 0.4022(2) 0.4989(2) 0.0453(7) Uani 1 1 d . . . . .
H43A H 0.5599 0.4521 0.4570 0.068 Uiso 1 1 calc R U . . .
H43B H 0.5217 0.3986 0.5096 0.068 Uiso 1 1 calc R U . . .
H43C H 0.5637 0.3476 0.4691 0.068 Uiso 1 1 calc R U . . .
C9 C 0.74625(11) 1.00824(19) 0.5047(2) 0.0476(7) Uani 1 1 d . . . . .
H9 H 0.7393 1.0690 0.4993 0.057 Uiso 1 1 calc R U . . .
C54 C 0.51948(10) 1.0722(2) 0.5512(2) 0.0477(7) Uani 1 1 d . . . . .
H54A H 0.5260 1.1354 0.5526 0.072 Uiso 1 1 calc R U . . .
H54B H 0.4987 1.0578 0.6021 0.072 Uiso 1 1 calc R U . . .
H54C H 0.5066 1.0567 0.4894 0.072 Uiso 1 1 calc R U . . .
C31 C 0.50952(10) 0.81811(18) 0.6761(2) 0.0401(6) Uani 1 1 d . . . . .
H31A H 0.5019 0.8766 0.7005 0.060 Uiso 1 1 calc R U . . .
H31B H 0.4829 0.7885 0.6534 0.060 Uiso 1 1 calc R U . . .
H31C H 0.5304 0.8241 0.6233 0.060 Uiso 1 1 calc R U . . .
C67 C 0.49993(11) 0.61960(18) 0.55033(18) 0.0419(6) Uani 1 1 d . . . . .
H67A H 0.4917 0.5576 0.5420 0.063 Uiso 1 1 calc R U . . .
H67B H 0.4847 0.6437 0.6061 0.063 Uiso 1 1 calc R U . . .
H67C H 0.5317 0.6240 0.5599 0.063 Uiso 1 1 calc R U . . .
C56 C 0.61880(9) 0.92888(19) 0.23780(18) 0.0372(6) Uani 1 1 d . . . . .
H56 H 0.5960 0.8825 0.2484 0.045 Uiso 1 1 calc R U . . .
C52 C 0.58280(11) 1.04686(19) 0.66009(19) 0.0427(6) Uani 1 1 d . . . . .
H52A H 0.6096 1.0123 0.6704 0.064 Uiso 1 1 calc R U . . .
H52B H 0.5621 1.0358 0.7123 0.064 Uiso 1 1 calc R U . . .
H52C H 0.5902 1.1097 0.6583 0.064 Uiso 1 1 calc R U . . .
C57 C 0.60650(12) 0.9789(3) 0.1468(2) 0.0553(8) Uani 1 1 d . . . . .
H57A H 0.5779 1.0074 0.1554 0.083 Uiso 1 1 calc R U . . .
H57B H 0.6049 0.9376 0.0932 0.083 Uiso 1 1 calc R U . . .
H57C H 0.6288 1.0238 0.1336 0.083 Uiso 1 1 calc R U . . .
C66 C 0.56589(11) 0.7178(2) 0.0754(2) 0.0530(8) Uani 1 1 d . . . . .
H66A H 0.5591 0.6629 0.0418 0.080 Uiso 1 1 calc R U . . .
H66B H 0.5858 0.7536 0.0364 0.080 Uiso 1 1 calc R U . . .
H66C H 0.5387 0.7507 0.0871 0.080 Uiso 1 1 calc R U . . .
C28 C 0.72907(11) 0.8352(3) 0.7791(2) 0.0569(8) Uani 1 1 d . . . . .
H28A H 0.7183 0.8550 0.7168 0.085 Uiso 1 1 calc R U . . .
H28B H 0.7569 0.8036 0.7708 0.085 Uiso 1 1 calc R U . . .
H28C H 0.7337 0.8864 0.8205 0.085 Uiso 1 1 calc R U . . .
C55 C 0.66304(11) 0.8823(2) 0.2264(2) 0.0476(7) Uani 1 1 d . . . . .
H55A H 0.6862 0.9263 0.2173 0.071 Uiso 1 1 calc R U . . .
H55B H 0.6619 0.8432 0.1708 0.071 Uiso 1 1 calc R U . . .
H55C H 0.6693 0.8476 0.2837 0.071 Uiso 1 1 calc R U . . .
C64 C 0.63162(10) 0.6500(2) 0.1540(3) 0.0490(7) Uani 1 1 d . . . . .
H64A H 0.6453 0.6363 0.2155 0.074 Uiso 1 1 calc R U . . .
H64B H 0.6511 0.6885 0.1172 0.074 Uiso 1 1 calc R U . . .
H64C H 0.6266 0.5953 0.1186 0.074 Uiso 1 1 calc R U . . .
C71 C 0.65260(14) 0.4444(3) 0.2859(3) 0.0662(10) Uani 1 1 d . . . . .
H71A H 0.6707 0.4736 0.2375 0.099 Uiso 1 1 calc R U . . .
H71B H 0.6716 0.4193 0.3353 0.099 Uiso 1 1 calc R U . . .
H71C H 0.6326 0.4875 0.3148 0.099 Uiso 1 1 calc R U . . .
C17 C 0.76258(15) 0.6809(4) 0.1859(3) 0.0882(16) Uani 1 1 d . . . . .
H17A H 0.7446 0.6275 0.1919 0.132 Uiso 1 1 calc R U . . .
H17B H 0.7864 0.6702 0.1404 0.132 Uiso 1 1 calc R U . . .
H17C H 0.7442 0.7295 0.1631 0.132 Uiso 1 1 calc R U . . .
C69 C 0.43716(10) 0.6750(3) 0.4508(2) 0.0634(10) Uani 1 1 d . . . . .
H69A H 0.4295 0.7108 0.3951 0.095 Uiso 1 1 calc R U . . .
H69B H 0.4242 0.7012 0.5081 0.095 Uiso 1 1 calc R U . . .
H69C H 0.4258 0.6151 0.4423 0.095 Uiso 1 1 calc R U . . .
C70 C 0.62766(15) 0.3758(3) 0.2425(3) 0.0751(12) Uani 1 1 d . . . . .
N5 N 0.6075(2) 0.3221(4) 0.2073(4) 0.136(2) Uani 1 1 d . . . . .
C14 C 0.80918(13) 0.7867(3) 0.2733(3) 0.0709(11) Uani 1 1 d . . . . .
H14A H 0.7913 0.8348 0.2474 0.106 Uiso 1 1 calc R U . . .
H14B H 0.8342 0.7757 0.2310 0.106 Uiso 1 1 calc R U . . .
H14C H 0.8199 0.8030 0.3368 0.106 Uiso 1 1 calc R U . . .
C16 C 0.80807(14) 0.6304(3) 0.3253(4) 0.0954(17) Uani 1 1 d . U . . .
H16A H 0.8178 0.6484 0.3890 0.143 Uiso 1 1 calc R U . . .
H16B H 0.8337 0.6178 0.2854 0.143 Uiso 1 1 calc R U . . .
H16C H 0.7899 0.5774 0.3304 0.143 Uiso 1 1 calc R U . . .

loop_
_atom_site_aniso_label
_atom_site_aniso_U_11
_atom_site_aniso_U_22
_atom_site_aniso_U_33
_atom_site_aniso_U_23
_atom_site_aniso_U_13
_atom_site_aniso_U_12
P2 0.0218(2) 0.0189(2) 0.0167(2) -0.00115(19) -0.00010(19) -0.00025(18)
P1 0.0224(2) 0.0185(2) 0.0177(2) -0.00081(19) -0.0006(2) -0.00024(18)
O2 0.0326(9) 0.0386(9) 0.0401(10) -0.0072(8) 0.0167(8) -0.0060(7)
N2 0.0261(9) 0.0172(8) 0.0190(8) 0.0000(7) 0.0030(7) 0.0003(6)
N4 0.0240(9) 0.0221(8) 0.0208(8) 0.0005(7) -0.0030(7) 0.0013(7)
N3 0.0244(9) 0.0204(8) 0.0223(8) 0.0024(7) -0.0002(7) 0.0009(7)
N1 0.0371(11) 0.0201(9) 0.0159(8) -0.0020(7) 0.0007(7) 0.0013(7)
C1 0.0218(10) 0.0197(10) 0.0178(10) -0.0018(7) -0.0013(7) -0.0011(7)
C6 0.0248(11) 0.0235(10) 0.0194(9) 0.0019(8) -0.0010(8) 0.0004(8)
C4 0.0220(10) 0.0213(10) 0.0160(9) 0.0007(7) 0.0040(8) 0.0000(8)
C5 0.0222(10) 0.0241(10) 0.0193(10) 0.0016(8) -0.0012(8) 0.0006(8)
O1 0.0660(14) 0.0405(11) 0.0820(17) -0.0265(11) 0.0453(13) -0.0165(10)
C46 0.0263(11) 0.0196(10) 0.0245(10) 0.0031(8) -0.0009(8) 0.0002(8)
C59 0.0292(12) 0.0294(11) 0.0193(10) 0.0025(8) -0.0066(8) -0.0045(9)
C3 0.0234(10) 0.0198(9) 0.0170(9) -0.0016(7) 0.0008(8) -0.0004(7)
C2 0.0179(9) 0.0190(9) 0.0188(10) -0.0021(8) -0.0015(7) -0.0005(7)
C21 0.0322(12) 0.0231(10) 0.0176(9) 0.0010(8) 0.0023(8) 0.0001(8)
C58 0.0223(10) 0.0235(10) 0.0188(10) 0.0002(8) -0.0062(8) -0.0010(8)
C7 0.0274(11) 0.0294(11) 0.0206(10) -0.0015(8) 0.0018(8) -0.0060(9)
C51 0.0338(12) 0.0205(10) 0.0276(11) 0.0015(8) 0.0005(9) 0.0040(9)
C24 0.0429(14) 0.0284(12) 0.0278(11) -0.0047(9) -0.0067(10) -0.0061(10)
C42 0.0264(11) 0.0239(10) 0.0271(11) -0.0047(8) 0.0000(9) -0.0027(8)
C63 0.0256(11) 0.0295(11) 0.0210(10) -0.0018(8) -0.0064(8) -0.0005(9)
C30 0.0285(12) 0.0296(11) 0.0250(10) -0.0004(9) 0.0025(9) -0.0015(9)
C32 0.0241(10) 0.0192(9) 0.0188(9) 0.0003(8) 0.0014(8) 0.0041(8)
C39 0.0236(11) 0.0311(12) 0.0388(13) -0.0010(10) -0.0049(10) 0.0018(9)
C53 0.0429(13) 0.0248(10) 0.0262(11) -0.0013(9) 0.0042(10) 0.0018(9)
C37 0.0242(11) 0.0277(11) 0.0285(10) 0.0035(9) -0.0014(9) 0.0033(9)
C22 0.0384(13) 0.0274(11) 0.0239(10) -0.0023(9) 0.0012(9) 0.0051(9)
C25 0.0335(12) 0.0283(11) 0.0205(10) -0.0030(8) -0.0010(9) -0.0025(9)
C20 0.0334(12) 0.0210(10) 0.0148(9) -0.0014(7) 0.0009(8) 0.0001(8)
C33 0.0263(11) 0.0235(10) 0.0200(10) -0.0005(8) -0.0002(8) 0.0012(8)
C34 0.0366(13) 0.0254(11) 0.0318(12) -0.0070(9) 0.0015(10) 0.0022(10)
C61 0.0480(15) 0.0287(12) 0.0306(12) -0.0025(9) -0.0104(11) -0.0079(11)
C60 0.0394(13) 0.0317(12) 0.0254(11) 0.0034(9) -0.0062(10) -0.0121(10)
C38 0.0308(13) 0.0459(15) 0.0388(14) -0.0036(11) -0.0059(11) 0.0023(11)
C13 0.0275(12) 0.0286(11) 0.0266(11) -0.0008(9) 0.0055(9) -0.0011(9)
C62 0.0379(13) 0.0319(12) 0.0249(11) -0.0078(9) -0.0049(9) -0.0007(10)
C18 0.0467(14) 0.0226(10) 0.0199(10) 0.0016(8) 0.0027(10) -0.0027(9)
C27 0.0310(13) 0.0413(13) 0.0364(13) -0.0117(10) -0.0056(10) 0.0000(10)
C15 0.0323(13) 0.0514(15) 0.0379(14) -0.0029(12) 0.0156(11) 0.0004(11)
C8 0.0383(13) 0.0293(12) 0.0363(13) 0.0005(10) -0.0008(10) -0.0067(10)
C47 0.0355(13) 0.0272(11) 0.0269(11) 0.0014(9) 0.0032(10) -0.0059(9)
C35 0.0360(13) 0.0364(13) 0.0424(14) -0.0115(11) 0.0064(11) 0.0100(11)
C41 0.0404(14) 0.0280(12) 0.0455(14) 0.0001(11) 0.0115(12) -0.0044(10)
C45 0.0279(12) 0.0270(11) 0.0405(13) 0.0025(10) -0.0071(10) 0.0042(9)
C50 0.0463(15) 0.0230(11) 0.0368(14) -0.0038(10) 0.0013(11) -0.0028(10)
C12 0.0319(13) 0.0412(14) 0.0324(12) 0.0004(10) -0.0034(10) -0.0047(11)
C23 0.0522(16) 0.0247(11) 0.0267(11) -0.0071(9) -0.0022(10) 0.0010(11)
C44 0.0461(15) 0.0326(12) 0.0373(14) -0.0036(10) -0.0214(12) 0.0111(11)
C19 0.0350(12) 0.0224(10) 0.0182(10) 0.0019(8) 0.0030(9) -0.0005(9)
C36 0.0262(11) 0.0353(12) 0.0427(14) -0.0030(11) 0.0063(10) 0.0064(9)
C68 0.0366(13) 0.0377(12) 0.0211(10) 0.0015(9) 0.0032(10) -0.0059(10)
C11 0.0305(14) 0.0642(19) 0.0430(14) -0.0008(13) -0.0060(11) -0.0164(13)
C48 0.0443(15) 0.0341(12) 0.0343(13) 0.0029(10) 0.0094(11) -0.0116(11)
C40 0.0262(12) 0.0433(14) 0.0503(15) 0.0121(12) -0.0053(11) -0.0045(11)
C10 0.0513(17) 0.0570(19) 0.0455(15) -0.0009(13) -0.0068(13) -0.0342(15)
C49 0.0470(16) 0.0264(12) 0.0473(15) 0.0005(11) 0.0035(12) -0.0115(11)
C29 0.0456(16) 0.065(2) 0.0362(14) 0.0022(13) 0.0076(12) -0.0216(14)
C65 0.0316(12) 0.0326(12) 0.0272(11) -0.0044(9) 0.0050(10) 0.0003(9)
C26 0.0378(15) 0.0413(14) 0.0525(16) 0.0001(12) -0.0157(12) -0.0045(12)
C43 0.0346(14) 0.0604(18) 0.0409(15) -0.0147(13) -0.0111(11) 0.0002(13)
C9 0.0619(19) 0.0332(14) 0.0478(16) -0.0021(12) -0.0039(14) -0.0194(13)
C54 0.0444(15) 0.0612(18) 0.0374(14) -0.0130(14) 0.0045(12) 0.0146(13)
C31 0.0439(15) 0.0372(14) 0.0392(14) 0.0061(11) -0.0119(12) -0.0042(11)
C67 0.0648(18) 0.0377(13) 0.0233(12) 0.0028(11) 0.0012(12) -0.0098(12)
C56 0.0421(15) 0.0429(14) 0.0267(12) -0.0034(11) 0.0112(10) -0.0156(12)
C52 0.0599(17) 0.0385(14) 0.0297(12) -0.0013(11) -0.0006(12) 0.0079(12)
C57 0.061(2) 0.078(2) 0.0272(13) 0.0039(14) 0.0000(13) -0.0191(17)
C66 0.0547(18) 0.069(2) 0.0350(15) 0.0187(14) 0.0054(13) -0.0007(15)
C28 0.0415(17) 0.085(2) 0.0444(17) 0.0013(16) 0.0057(13) -0.0035(16)
C55 0.0566(18) 0.0457(16) 0.0405(15) -0.0084(12) 0.0175(13) -0.0102(14)
C64 0.0366(15) 0.0533(18) 0.0572(19) 0.0001(15) 0.0145(13) 0.0045(13)
C71 0.070(2) 0.068(2) 0.061(2) 0.0123(18) -0.0101(18) -0.0019(18)
C17 0.069(3) 0.150(4) 0.0457(19) -0.032(2) 0.0278(19) -0.039(3)
C69 0.0381(16) 0.113(3) 0.0396(17) -0.0115(18) 0.0055(14) -0.0023(18)
C70 0.075(3) 0.093(3) 0.058(2) 0.007(2) 0.0059(19) -0.025(2)
N5 0.141(5) 0.150(5) 0.117(4) -0.028(4) 0.016(3) -0.076(4)
C14 0.061(2) 0.078(2) 0.074(2) -0.013(2) 0.0377(19) -0.0263(19)
C16 0.056(2) 0.110(3) 0.121(4) 0.048(3) 0.047(3) 0.043(2)

loop_
_atom_type_symbol
_atom_type_description
_atom_type_scat_dispersion_real
_atom_type_scat_dispersion_imag
_atom_type_scat_source
C C 0.0181 0.0091 'International Tables Vol C Tables 4.2.6.8 and 6.1.1.4'
H H 0.0000 0.0000 'International Tables Vol C Tables 4.2.6.8 and 6.1.1.4'
N N 0.0311 0.0180 'International Tables Vol C Tables 4.2.6.8 and 6.1.1.4'
O O 0.0492 0.0322 'International Tables Vol C Tables 4.2.6.8 and 6.1.1.4'
P P 0.2955 0.4335 'International Tables Vol C Tables 4.2.6.8 and 6.1.1.4'

loop_
_geom_angle_atom_site_label_1
_geom_angle_atom_site_label_2
_geom_angle_atom_site_label_3
_geom_angle
_geom_angle_site_symmetry_1
_geom_angle_site_symmetry_3
_geom_angle_publ_flag
C1 P2 P1 43.96(7) . . ?
C1 P2 C5 90.82(9) . . ?
C1 P2 C3 80.13(9) . . ?
C5 P2 P1 70.17(7) . . ?
C3 P2 P1 43.95(6) . . ?
C3 P2 C5 89.18(9) . . ?
C1 P1 P2 44.12(6) . . ?
C1 P1 C6 90.33(9) . . ?
C6 P1 P2 70.19(7) . . ?
C3 P1 P2 44.31(6) . . ?
C3 P1 C1 80.59(9) . . ?
C3 P1 C6 89.96(9) . . ?
C13 O2 C15 122.5(2) . . ?
C2 N2 C32 127.38(17) . . ?
C2 N2 C19 111.42(17) . . ?
C32 N2 C19 119.30(17) . . ?
C4 N4 C58 127.49(17) . . ?
C4 N4 C44 112.23(18) . . ?
C58 N4 C44 118.56(18) . . ?
C4 N3 C46 123.47(18) . . ?
C4 N3 C45 109.83(17) . . ?
C46 N3 C45 115.78(17) . . ?
C2 N1 C20 128.40(17) . . ?
C2 N1 C18 112.69(17) . . ?
C20 N1 C18 118.91(17) . . ?
P1 C1 P2 91.92(9) . . ?
C2 C1 P2 132.35(17) . . ?
C2 C1 P1 135.67(16) . . ?
C5 C6 P1 109.12(16) . . ?
C5 C6 C7 131.6(2) . . ?
C7 C6 P1 119.30(15) . . ?
N4 C4 N3 107.48(17) . . ?
C3 C4 N4 127.58(19) . . ?
C3 C4 N3 124.89(19) . . ?
C6 C5 P2 110.50(16) . . ?
C6 C5 C13 129.7(2) . . ?
C13 C5 P2 119.71(16) . . ?
C51 C46 N3 118.4(2) . . ?
C51 C46 C47 120.6(2) . . ?
C47 C46 N3 120.66(19) . . ?
C58 C59 C68 123.0(2) . . ?
C60 C59 C58 117.7(2) . . ?
C60 C59 C68 119.3(2) . . ?
P1 C3 P2 91.74(9) . . ?
C4 C3 P2 136.87(16) . . ?
C4 C3 P1 131.20(16) . . ?
N1 C2 N2 106.38(17) . . ?
C1 C2 N2 126.16(19) . . ?
C1 C2 N1 127.42(19) . . ?
C22 C21 C30 119.2(2) . . ?
C22 C21 C20 117.8(2) . . ?
C20 C21 C30 123.01(19) . . ?
C59 C58 N4 119.60(19) . . ?
C59 C58 C63 121.6(2) . . ?
C63 C58 N4 118.50(19) . . ?
C8 C7 C6 118.8(2) . . ?
C12 C7 C6 122.6(2) . . ?
C12 C7 C8 118.6(2) . . ?
C46 C51 C53 121.3(2) . . ?
C50 C51 C46 118.6(2) . . ?
C50 C51 C53 120.0(2) . . ?
C25 C24 H24 119.5 . . ?
C23 C24 H24 119.5 . . ?
C23 C24 C25 120.9(2) . . ?
C33 C42 H42 108.1 . . ?
C33 C42 C41 111.4(2) . . ?
C33 C42 C43 110.6(2) . . ?
C41 C42 H42 108.1 . . ?
C43 C42 H42 108.1 . . ?
C43 C42 C41 110.3(2) . . ?
C58 C63 C65 122.1(2) . . ?
C62 C63 C58 118.2(2) . . ?
C62 C63 C65 119.7(2) . . ?
C21 C30 H30 107.6 . . ?
C21 C30 C29 111.7(2) . . ?
C21 C30 C31 111.6(2) . . ?
C29 C30 H30 107.6 . . ?
C29 C30 C31 110.7(2) . . ?
C31 C30 H30 107.6 . . ?
C37 C32 N2 120.73(19) . . ?
C33 C32 N2 118.00(19) . . ?
C33 C32 C37 120.93(19) . . ?
C37 C39 H39 107.9 . . ?
C37 C39 C38 109.9(2) . . ?
C37 C39 C40 113.6(2) . . ?
C38 C39 H39 107.9 . . ?
C40 C39 H39 107.9 . . ?
C40 C39 C38 109.4(2) . . ?
C51 C53 H53 108.0 . . ?
C51 C53 C54 110.1(2) . . ?
C51 C53 C52 113.1(2) . . ?
C54 C53 H53 108.0 . . ?
C52 C53 H53 108.0 . . ?
C52 C53 C54 109.5(2) . . ?
C32 C37 C39 122.0(2) . . ?
C36 C37 C32 117.5(2) . . ?
C36 C37 C39 120.4(2) . . ?
C21 C22 H22 119.2 . . ?
C23 C22 C21 121.6(2) . . ?
C23 C22 H22 119.2 . . ?
C24 C25 C20 118.7(2) . . ?
C24 C25 C27 119.6(2) . . ?
C20 C25 C27 121.7(2) . . ?
C21 C20 N1 119.59(19) . . ?
C21 C20 C25 121.1(2) . . ?
C25 C20 N1 118.8(2) . . ?
C32 C33 C42 122.68(19) . . ?
C34 C33 C42 118.5(2) . . ?
C34 C33 C32 118.8(2) . . ?
C33 C34 H34 119.7 . . ?
C35 C34 C33 120.7(2) . . ?
C35 C34 H34 119.7 . . ?
C60 C61 H61 120.0 . . ?
C60 C61 C62 120.1(2) . . ?
C62 C61 H61 120.0 . . ?
C59 C60 H60 119.3 . . ?
C61 C60 C59 121.5(2) . . ?
C61 C60 H60 119.3 . . ?
C39 C38 H38A 109.5 . . ?
C39 C38 H38B 109.5 . . ?
C39 C38 H38C 109.5 . . ?
H38A C38 H38B 109.5 . . ?
H38A C38 H38C 109.5 . . ?
H38B C38 H38C 109.5 . . ?
O2 C13 C5 113.15(19) . . ?
O1 C13 O2 123.7(2) . . ?
O1 C13 C5 123.2(2) . . ?
C63 C62 H62 119.5 . . ?
C61 C62 C63 120.9(2) . . ?
C61 C62 H62 119.5 . . ?
N1 C18 H18A 111.0 . . ?
N1 C18 H18B 111.0 . . ?
N1 C18 C19 103.77(17) . . ?
H18A C18 H18B 109.0 . . ?
C19 C18 H18A 111.0 . . ?
C19 C18 H18B 111.0 . . ?
C25 C27 H27 107.6 . . ?
C25 C27 C26 110.8(2) . . ?
C25 C27 C28 112.3(2) . . ?
C26 C27 H27 107.6 . . ?
C26 C27 C28 110.6(2) . . ?
C28 C27 H27 107.6 . . ?
O2 C15 C17 110.0(3) . . ?
O2 C15 C14 102.7(2) . . ?
O2 C15 C16 109.5(3) . . ?
C17 C15 C14 110.5(3) . . ?
C17 C15 C16 113.6(4) . . ?
C14 C15 C16 109.9(3) . . ?
C7 C8 H8 119.6 . . ?
C9 C8 C7 120.9(3) . . ?
C9 C8 H8 119.6 . . ?
C46 C47 C56 122.9(2) . . ?
C48 C47 C46 118.3(2) . . ?
C48 C47 C56 118.8(2) . . ?
C34 C35 H35 119.9 . . ?
C34 C35 C36 120.1(2) . . ?
C36 C35 H35 119.9 . . ?
C42 C41 H41A 109.5 . . ?
C42 C41 H41B 109.5 . . ?
C42 C41 H41C 109.5 . . ?
H41A C41 H41B 109.5 . . ?
H41A C41 H41C 109.5 . . ?
H41B C41 H41C 109.5 . . ?
N3 C45 H45A 110.7 . . ?
N3 C45 H45B 110.7 . . ?
N3 C45 C44 105.22(18) . . ?
H45A C45 H45B 108.8 . . ?
C44 C45 H45A 110.7 . . ?
C44 C45 H45B 110.7 . . ?
C51 C50 H50 119.3 . . ?
C49 C50 C51 121.4(2) . . ?
C49 C50 H50 119.3 . . ?
C7 C12 H12 119.9 . . ?
C7 C12 C11 120.3(3) . . ?
C11 C12 H12 119.9 . . ?
C24 C23 C22 119.8(2) . . ?
C24 C23 H23 120.1 . . ?
C22 C23 H23 120.1 . . ?
N4 C44 C45 104.51(19) . . ?
N4 C44 H44A 110.9 . . ?
N4 C44 H44B 110.9 . . ?
C45 C44 H44A 110.9 . . ?
C45 C44 H44B 110.9 . . ?
H44A C44 H44B 108.9 . . ?
N2 C19 C18 103.45(17) . . ?
N2 C19 H19A 111.1 . . ?
N2 C19 H19B 111.1 . . ?
C18 C19 H19A 111.1 . . ?
C18 C19 H19B 111.1 . . ?
H19A C19 H19B 109.0 . . ?
C37 C36 H36 119.1 . . ?
C35 C36 C37 121.8(2) . . ?
C35 C36 H36 119.1 . . ?
C59 C68 H68 107.9 . . ?
C59 C68 C67 110.4(2) . . ?
C59 C68 C69 111.8(2) . . ?
C67 C68 H68 107.9 . . ?
C69 C68 H68 107.9 . . ?
C69 C68 C67 110.8(2) . . ?
C12 C11 H11 119.8 . . ?
C10 C11 C12 120.4(3) . . ?
C10 C11 H11 119.8 . . ?
C47 C48 H48 119.2 . . ?
C49 C48 C47 121.7(2) . . ?
C49 C48 H48 119.2 . . ?
C39 C40 H40A 109.5 . . ?
C39 C40 H40B 109.5 . . ?
C39 C40 H40C 109.5 . . ?
H40A C40 H40B 109.5 . . ?
H40A C40 H40C 109.5 . . ?
H40B C40 H40C 109.5 . . ?
C11 C10 H10 120.0 . . ?
C11 C10 C9 119.9(2) . . ?
C9 C10 H10 120.0 . . ?
C50 C49 H49 120.3 . . ?
C48 C49 C50 119.4(2) . . ?
C48 C49 H49 120.3 . . ?
C30 C29 H29A 109.5 . . ?
C30 C29 H29B 109.5 . . ?
C30 C29 H29C 109.5 . . ?
H29A C29 H29B 109.5 . . ?
H29A C29 H29C 109.5 . . ?
H29B C29 H29C 109.5 . . ?
C63 C65 H65 107.5 . . ?
C63 C65 C66 111.3(2) . . ?
C63 C65 C64 112.3(2) . . ?
C66 C65 H65 107.5 . . ?
C64 C65 H65 107.5 . . ?
C64 C65 C66 110.4(2) . . ?
C27 C26 H26A 109.5 . . ?
C27 C26 H26B 109.5 . . ?
C27 C26 H26C 109.5 . . ?
H26A C26 H26B 109.5 . . ?
H26A C26 H26C 109.5 . . ?
H26B C26 H26C 109.5 . . ?
C42 C43 H43A 109.5 . . ?
C42 C43 H43B 109.5 . . ?
C42 C43 H43C 109.5 . . ?
H43A C43 H43B 109.5 . . ?
H43A C43 H43C 109.5 . . ?
H43B C43 H43C 109.5 . . ?
C8 C9 H9 120.0 . . ?
C10 C9 C8 119.9(3) . . ?
C10 C9 H9 120.0 . . ?
C53 C54 H54A 109.5 . . ?
C53 C54 H54B 109.5 . . ?
C53 C54 H54C 109.5 . . ?
H54A C54 H54B 109.5 . . ?
H54A C54 H54C 109.5 . . ?
H54B C54 H54C 109.5 . . ?
C30 C31 H31A 109.5 . . ?
C30 C31 H31B 109.5 . . ?
C30 C31 H31C 109.5 . . ?
H31A C31 H31B 109.5 . . ?
H31A C31 H31C 109.5 . . ?
H31B C31 H31C 109.5 . . ?
C68 C67 H67A 109.5 . . ?
C68 C67 H67B 109.5 . . ?
C68 C67 H67C 109.5 . . ?
H67A C67 H67B 109.5 . . ?
H67A C67 H67C 109.5 . . ?
H67B C67 H67C 109.5 . . ?
C47 C56 H56 107.6 . . ?
C47 C56 C57 111.8(2) . . ?
C47 C56 C55 111.1(2) . . ?
C57 C56 H56 107.6 . . ?
C55 C56 H56 107.6 . . ?
C55 C56 C57 110.9(2) . . ?
C53 C52 H52A 109.5 . . ?
C53 C52 H52B 109.5 . . ?
C53 C52 H52C 109.5 . . ?
H52A C52 H52B 109.5 . . ?
H52A C52 H52C 109.5 . . ?
H52B C52 H52C 109.5 . . ?
C56 C57 H57A 109.5 . . ?
C56 C57 H57B 109.5 . . ?
C56 C57 H57C 109.5 . . ?
H57A C57 H57B 109.5 . . ?
H57A C57 H57C 109.5 . . ?
H57B C57 H57C 109.5 . . ?
C65 C66 H66A 109.5 . . ?
C65 C66 H66B 109.5 . . ?
C65 C66 H66C 109.5 . . ?
H66A C66 H66B 109.5 . . ?
H66A C66 H66C 109.5 . . ?
H66B C66 H66C 109.5 . . ?
C27 C28 H28A 109.5 . . ?
C27 C28 H28B 109.5 . . ?
C27 C28 H28C 109.5 . . ?
H28A C28 H28B 109.5 . . ?
H28A C28 H28C 109.5 . . ?
H28B C28 H28C 109.5 . . ?
C56 C55 H55A 109.5 . . ?
C56 C55 H55B 109.5 . . ?
C56 C55 H55C 109.5 . . ?
H55A C55 H55B 109.5 . . ?
H55A C55 H55C 109.5 . . ?
H55B C55 H55C 109.5 . . ?
C65 C64 H64A 109.5 . . ?
C65 C64 H64B 109.5 . . ?
C65 C64 H64C 109.5 . . ?
H64A C64 H64B 109.5 . . ?
H64A C64 H64C 109.5 . . ?
H64B C64 H64C 109.5 . . ?
H71A C71 H71B 109.5 . . ?
H71A C71 H71C 109.5 . . ?
H71B C71 H71C 109.5 . . ?
C70 C71 H71A 109.5 . . ?
C70 C71 H71B 109.5 . . ?
C70 C71 H71C 109.5 . . ?
C15 C17 H17A 109.5 . . ?
C15 C17 H17B 109.5 . . ?
C15 C17 H17C 109.5 . . ?
H17A C17 H17B 109.5 . . ?
H17A C17 H17C 109.5 . . ?
H17B C17 H17C 109.5 . . ?
C68 C69 H69A 109.5 . . ?
C68 C69 H69B 109.5 . . ?
C68 C69 H69C 109.5 . . ?
H69A C69 H69B 109.5 . . ?
H69A C69 H69C 109.5 . . ?
H69B C69 H69C 109.5 . . ?
N5 C70 C71 179.1(7) . . ?
C15 C14 H14A 109.5 . . ?
C15 C14 H14B 109.5 . . ?
C15 C14 H14C 109.5 . . ?
H14A C14 H14B 109.5 . . ?
H14A C14 H14C 109.5 . . ?
H14B C14 H14C 109.5 . . ?
C15 C16 H16A 109.5 . . ?
C15 C16 H16B 109.5 . . ?
C15 C16 H16C 109.5 . . ?
H16A C16 H16B 109.5 . . ?
H16A C16 H16C 109.5 . . ?
H16B C16 H16C 109.5 . . ?

loop_
_geom_bond_atom_site_label_1
_geom_bond_atom_site_label_2
_geom_bond_distance
_geom_bond_site_symmetry_2
_geom_bond_publ_flag
P2 P1 2.6470(7) . ?
P2 C1 1.844(2) . ?
P2 C5 1.900(2) . ?
P2 C3 1.850(2) . ?
P1 C1 1.839(2) . ?
P1 C6 1.917(2) . ?
P1 C3 1.838(2) . ?
O2 C13 1.331(3) . ?
O2 C15 1.473(3) . ?
N2 C2 1.391(3) . ?
N2 C32 1.426(3) . ?
N2 C19 1.464(3) . ?
N4 C4 1.388(3) . ?
N4 C58 1.430(3) . ?
N4 C44 1.447(3) . ?
N3 C4 1.410(3) . ?
N3 C46 1.445(3) . ?
N3 C45 1.468(3) . ?
N1 C2 1.390(3) . ?
N1 C20 1.428(3) . ?
N1 C18 1.445(3) . ?
C1 C2 1.351(3) . ?
C6 C5 1.353(3) . ?
C6 C7 1.474(3) . ?
C4 C3 1.349(3) . ?
C5 C13 1.478(3) . ?
O1 C13 1.201(3) . ?
C46 C51 1.404(3) . ?
C46 C47 1.407(3) . ?
C59 C58 1.405(3) . ?
C59 C60 1.397(3) . ?
C59 C68 1.519(3) . ?
C21 C30 1.512(3) . ?
C21 C22 1.397(3) . ?
C21 C20 1.402(3) . ?
C58 C63 1.405(3) . ?
C7 C8 1.392(3) . ?
C7 C12 1.390(3) . ?
C51 C53 1.516(3) . ?
C51 C50 1.399(3) . ?
C24 H24 0.9500 . ?
C24 C25 1.390(3) . ?
C24 C23 1.382(4) . ?
C42 H42 1.0000 . ?
C42 C33 1.515(3) . ?
C42 C41 1.530(3) . ?
C42 C43 1.525(3) . ?
C63 C62 1.396(3) . ?
C63 C65 1.514(3) . ?
C30 H30 1.0000 . ?
C30 C29 1.525(3) . ?
C30 C31 1.527(3) . ?
C32 C37 1.416(3) . ?
C32 C33 1.405(3) . ?
C39 H39 1.0000 . ?
C39 C37 1.521(3) . ?
C39 C38 1.532(4) . ?
C39 C40 1.526(4) . ?
C53 H53 1.0000 . ?
C53 C54 1.527(4) . ?
C53 C52 1.523(4) . ?
C37 C36 1.391(3) . ?
C22 H22 0.9500 . ?
C22 C23 1.382(4) . ?
C25 C20 1.407(3) . ?
C25 C27 1.514(3) . ?
C33 C34 1.394(3) . ?
C34 H34 0.9500 . ?
C34 C35 1.377(4) . ?
C61 H61 0.9500 . ?
C61 C60 1.377(4) . ?
C61 C62 1.384(4) . ?
C60 H60 0.9500 . ?
C38 H38A 0.9800 . ?
C38 H38B 0.9800 . ?
C38 H38C 0.9800 . ?
C62 H62 0.9500 . ?
C18 H18A 0.9900 . ?
C18 H18B 0.9900 . ?
C18 C19 1.516(3) . ?
C27 H27 1.0000 . ?
C27 C26 1.528(4) . ?
C27 C28 1.529(4) . ?
C15 C17 1.490(5) . ?
C15 C14 1.515(4) . ?
C15 C16 1.515(5) . ?
C8 H8 0.9500 . ?
C8 C9 1.387(4) . ?
C47 C48 1.398(3) . ?
C47 C56 1.510(3) . ?
C35 H35 0.9500 . ?
C35 C36 1.380(4) . ?
C41 H41A 0.9800 . ?
C41 H41B 0.9800 . ?
C41 H41C 0.9800 . ?
C45 H45A 0.9900 . ?
C45 H45B 0.9900 . ?
C45 C44 1.503(3) . ?
C50 H50 0.9500 . ?
C50 C49 1.379(4) . ?
C12 H12 0.9500 . ?
C12 C11 1.396(4) . ?
C23 H23 0.9500 . ?
C44 H44A 0.9900 . ?
C44 H44B 0.9900 . ?
C19 H19A 0.9900 . ?
C19 H19B 0.9900 . ?
C36 H36 0.9500 . ?
C68 H68 1.0000 . ?
C68 C67 1.530(3) . ?
C68 C69 1.521(4) . ?
C11 H11 0.9500 . ?
C11 C10 1.372(5) . ?
C48 H48 0.9500 . ?
C48 C49 1.378(4) . ?
C40 H40A 0.9800 . ?
C40 H40B 0.9800 . ?
C40 H40C 0.9800 . ?
C10 H10 0.9500 . ?
C10 C9 1.384(5) . ?
C49 H49 0.9500 . ?
C29 H29A 0.9800 . ?
C29 H29B 0.9800 . ?
C29 H29C 0.9800 . ?
C65 H65 1.0000 . ?
C65 C66 1.530(4) . ?
C65 C64 1.523(4) . ?
C26 H26A 0.9800 . ?
C26 H26B 0.9800 . ?
C26 H26C 0.9800 . ?
C43 H43A 0.9800 . ?
C43 H43B 0.9800 . ?
C43 H43C 0.9800 . ?
C9 H9 0.9500 . ?
C54 H54A 0.9800 . ?
C54 H54B 0.9800 . ?
C54 H54C 0.9800 . ?
C31 H31A 0.9800 . ?
C31 H31B 0.9800 . ?
C31 H31C 0.9800 . ?
C67 H67A 0.9800 . ?
C67 H67B 0.9800 . ?
C67 H67C 0.9800 . ?
C56 H56 1.0000 . ?
C56 C57 1.532(4) . ?
C56 C55 1.530(4) . ?
C52 H52A 0.9800 . ?
C52 H52B 0.9800 . ?
C52 H52C 0.9800 . ?
C57 H57A 0.9800 . ?
C57 H57B 0.9800 . ?
C57 H57C 0.9800 . ?
C66 H66A 0.9800 . ?
C66 H66B 0.9800 . ?
C66 H66C 0.9800 . ?
C28 H28A 0.9800 . ?
C28 H28B 0.9800 . ?
C28 H28C 0.9800 . ?
C55 H55A 0.9800 . ?
C55 H55B 0.9800 . ?
C55 H55C 0.9800 . ?
C64 H64A 0.9800 . ?
C64 H64B 0.9800 . ?
C64 H64C 0.9800 . ?
C71 H71A 0.9800 . ?
C71 H71B 0.9800 . ?
C71 H71C 0.9800 . ?
C71 C70 1.426(6) . ?
C17 H17A 0.9800 . ?
C17 H17B 0.9800 . ?
C17 H17C 0.9800 . ?
C69 H69A 0.9800 . ?
C69 H69B 0.9800 . ?
C69 H69C 0.9800 . ?
C70 N5 1.134(6) . ?
C14 H14A 0.9800 . ?
C14 H14B 0.9800 . ?
C14 H14C 0.9800 . ?
C16 H16A 0.9800 . ?
C16 H16B 0.9800 . ?
C16 H16C 0.9800 . ?

loop_
_geom_torsion_atom_site_label_1
_geom_torsion_atom_site_label_2
_geom_torsion_atom_site_label_3
_geom_torsion_atom_site_label_4
_geom_torsion
_geom_torsion_site_symmetry_1
_geom_torsion_site_symmetry_2
_geom_torsion_site_symmetry_3
_geom_torsion_site_symmetry_4
_geom_torsion_publ_flag
P2 P1 C1 C2 -177.3(3) . . . . ?
P2 P1 C3 C4 175.6(3) . . . . ?
P2 C1 C2 N2 11.0(4) . . . . ?
P2 C1 C2 N1 -166.38(18) . . . . ?
P2 C5 C13 O2 160.42(16) . . . . ?
P2 C5 C13 O1 -19.0(3) . . . . ?
P1 P2 C1 C2 177.4(3) . . . . ?
P1 P2 C3 C4 -175.1(3) . . . . ?
P1 C1 C2 N2 -172.60(17) . . . . ?
P1 C1 C2 N1 10.0(4) . . . . ?
P1 C6 C5 P2 -1.88(18) . . . . ?
P1 C6 C5 C13 174.70(19) . . . . ?
P1 C6 C7 C8 -43.1(3) . . . . ?
P1 C6 C7 C12 134.6(2) . . . . ?
N2 C32 C37 C39 0.0(3) . . . . ?
N2 C32 C37 C36 175.7(2) . . . . ?
N2 C32 C33 C42 5.6(3) . . . . ?
N2 C32 C33 C34 -173.64(19) . . . . ?
N4 C4 C3 P2 7.2(4) . . . . ?
N4 C4 C3 P1 -166.35(16) . . . . ?
N4 C58 C63 C62 -172.7(2) . . . . ?
N4 C58 C63 C65 5.0(3) . . . . ?
N3 C4 C3 P2 -175.47(17) . . . . ?
N3 C4 C3 P1 11.0(3) . . . . ?
N3 C46 C51 C53 3.9(3) . . . . ?
N3 C46 C51 C50 -173.4(2) . . . . ?
N3 C46 C47 C48 173.5(2) . . . . ?
N3 C46 C47 C56 -4.7(4) . . . . ?
N3 C45 C44 N4 6.1(3) . . . . ?
N1 C18 C19 N2 13.9(2) . . . . ?
C1 P2 C3 P1 29.28(9) . . . . ?
C1 P2 C3 C4 -145.8(2) . . . . ?
C1 P1 C3 P2 -29.32(9) . . . . ?
C1 P1 C3 C4 146.2(2) . . . . ?
C6 P1 C1 P2 -60.47(9) . . . . ?
C6 P1 C1 C2 122.2(2) . . . . ?
C6 P1 C3 P2 61.02(9) . . . . ?
C6 P1 C3 C4 -123.4(2) . . . . ?
C6 C5 C13 O2 -15.9(3) . . . . ?
C6 C5 C13 O1 164.7(3) . . . . ?
C6 C7 C8 C9 -179.9(2) . . . . ?
C6 C7 C12 C11 -178.8(2) . . . . ?
C4 N4 C58 C59 82.9(3) . . . . ?
C4 N4 C58 C63 -103.6(2) . . . . ?
C4 N4 C44 C45 -1.7(3) . . . . ?
C4 N3 C46 C51 -122.1(2) . . . . ?
C4 N3 C46 C47 64.6(3) . . . . ?
C4 N3 C45 C44 -8.7(3) . . . . ?
C5 P2 C1 P1 59.76(10) . . . . ?
C5 P2 C1 C2 -122.8(2) . . . . ?
C5 P2 C3 P1 -61.70(9) . . . . ?
C5 P2 C3 C4 123.2(2) . . . . ?
C5 C6 C7 C8 134.8(3) . . . . ?
C5 C6 C7 C12 -47.6(3) . . . . ?
C46 N3 C4 N4 -134.6(2) . . . . ?
C46 N3 C4 C3 47.6(3) . . . . ?
C46 N3 C45 C44 136.9(2) . . . . ?
C46 C51 C53 C54 -93.0(3) . . . . ?
C46 C51 C53 C52 144.2(2) . . . . ?
C46 C51 C50 C49 0.4(4) . . . . ?
C46 C47 C48 C49 -0.7(4) . . . . ?
C46 C47 C56 C57 120.6(3) . . . . ?
C46 C47 C56 C55 -114.8(3) . . . . ?
C59 C58 C63 C62 0.6(3) . . . . ?
C59 C58 C63 C65 178.3(2) . . . . ?
C3 P2 C1 P1 -29.27(9) . . . . ?
C3 P2 C1 C2 148.2(2) . . . . ?
C3 P1 C1 P2 29.44(9) . . . . ?
C3 P1 C1 C2 -147.9(2) . . . . ?
C2 N2 C32 C37 58.4(3) . . . . ?
C2 N2 C32 C33 -128.3(2) . . . . ?
C2 N2 C19 C18 -15.1(2) . . . . ?
C2 N1 C20 C21 91.9(3) . . . . ?
C2 N1 C20 C25 -95.6(3) . . . . ?
C2 N1 C18 C19 -9.1(3) . . . . ?
C21 C22 C23 C24 0.2(4) . . . . ?
C58 N4 C4 N3 -168.39(19) . . . . ?
C58 N4 C4 C3 9.3(3) . . . . ?
C58 N4 C44 C45 164.5(2) . . . . ?
C58 C59 C60 C61 -0.2(3) . . . . ?
C58 C59 C68 C67 -119.6(2) . . . . ?
C58 C59 C68 C69 116.6(3) . . . . ?
C58 C63 C62 C61 -0.2(3) . . . . ?
C58 C63 C65 C66 -107.3(3) . . . . ?
C58 C63 C65 C64 128.4(2) . . . . ?
C7 C6 C5 P2 -179.93(19) . . . . ?
C7 C6 C5 C13 -3.3(4) . . . . ?
C7 C8 C9 C10 -1.5(4) . . . . ?
C7 C12 C11 C10 -0.8(4) . . . . ?
C51 C46 C47 C48 0.3(4) . . . . ?
C51 C46 C47 C56 -177.9(2) . . . . ?
C51 C50 C49 C48 -0.8(4) . . . . ?
C24 C25 C20 N1 -170.8(2) . . . . ?
C24 C25 C20 C21 1.6(3) . . . . ?
C24 C25 C27 C26 70.1(3) . . . . ?
C24 C25 C27 C28 -54.1(3) . . . . ?
C42 C33 C34 C35 179.3(2) . . . . ?
C30 C21 C22 C23 -179.5(2) . . . . ?
C30 C21 C20 N1 -9.0(3) . . . . ?
C30 C21 C20 C25 178.6(2) . . . . ?
C32 N2 C2 N1 -154.2(2) . . . . ?
C32 N2 C2 C1 28.0(3) . . . . ?
C32 N2 C19 C18 150.35(19) . . . . ?
C32 C37 C36 C35 -3.1(4) . . . . ?
C32 C33 C34 C35 -1.4(4) . . . . ?
C39 C37 C36 C35 172.6(2) . . . . ?
C53 C51 C50 C49 -177.0(2) . . . . ?
C37 C32 C33 C42 179.0(2) . . . . ?
C37 C32 C33 C34 -0.3(3) . . . . ?
C22 C21 C30 C29 -62.2(3) . . . . ?
C22 C21 C30 C31 62.3(3) . . . . ?
C22 C21 C20 N1 170.14(19) . . . . ?
C22 C21 C20 C25 -2.2(3) . . . . ?
C25 C24 C23 C22 -0.9(4) . . . . ?
C20 N1 C2 N2 -179.9(2) . . . . ?
C20 N1 C2 C1 -2.0(4) . . . . ?
C20 N1 C18 C19 170.8(2) . . . . ?
C20 C21 C30 C29 116.9(3) . . . . ?
C20 C21 C30 C31 -118.6(2) . . . . ?
C20 C21 C22 C23 1.3(3) . . . . ?
C20 C25 C27 C26 -107.9(3) . . . . ?
C20 C25 C27 C28 127.8(3) . . . . ?
C33 C32 C37 C39 -173.2(2) . . . . ?
C33 C32 C37 C36 2.5(3) . . . . ?
C33 C34 C35 C36 0.9(4) . . . . ?
C34 C35 C36 C37 1.5(4) . . . . ?
C60 C59 C58 N4 172.86(19) . . . . ?
C60 C59 C58 C63 -0.4(3) . . . . ?
C60 C59 C68 C67 60.5(3) . . . . ?
C60 C59 C68 C69 -63.3(3) . . . . ?
C60 C61 C62 C63 -0.4(4) . . . . ?
C38 C39 C37 C32 77.3(3) . . . . ?
C38 C39 C37 C36 -98.2(3) . . . . ?
C13 O2 C15 C17 64.9(4) . . . . ?
C13 O2 C15 C14 -177.4(3) . . . . ?
C13 O2 C15 C16 -60.6(4) . . . . ?
C62 C63 C65 C66 70.4(3) . . . . ?
C62 C63 C65 C64 -53.9(3) . . . . ?
C62 C61 C60 C59 0.6(4) . . . . ?
C18 N1 C2 N2 0.0(3) . . . . ?
C18 N1 C2 C1 177.9(2) . . . . ?
C18 N1 C20 C21 -88.0(3) . . . . ?
C18 N1 C20 C25 84.5(3) . . . . ?
C27 C25 C20 N1 7.3(3) . . . . ?
C27 C25 C20 C21 179.6(2) . . . . ?
C15 O2 C13 C5 179.0(2) . . . . ?
C15 O2 C13 O1 -1.6(4) . . . . ?
C8 C7 C12 C11 -1.2(4) . . . . ?
C47 C46 C51 C53 177.2(2) . . . . ?
C47 C46 C51 C50 -0.1(3) . . . . ?
C47 C48 C49 C50 1.0(4) . . . . ?
C41 C42 C33 C32 -109.9(2) . . . . ?
C41 C42 C33 C34 69.3(3) . . . . ?
C45 N3 C4 N4 7.9(2) . . . . ?
C45 N3 C4 C3 -170.0(2) . . . . ?
C45 N3 C46 C51 97.4(2) . . . . ?
C45 N3 C46 C47 -75.9(3) . . . . ?
C50 C51 C53 C54 84.3(3) . . . . ?
C50 C51 C53 C52 -38.5(3) . . . . ?
C12 C7 C8 C9 2.4(4) . . . . ?
C12 C11 C10 C9 1.7(5) . . . . ?
C23 C24 C25 C20 0.0(4) . . . . ?
C23 C24 C25 C27 -178.1(2) . . . . ?
C44 N4 C4 N3 -3.8(2) . . . . ?
C44 N4 C4 C3 174.0(2) . . . . ?
C44 N4 C58 C59 -80.9(3) . . . . ?
C44 N4 C58 C63 92.6(3) . . . . ?
C19 N2 C2 N1 9.8(2) . . . . ?
C19 N2 C2 C1 -168.0(2) . . . . ?
C19 N2 C32 C37 -104.5(2) . . . . ?
C19 N2 C32 C33 68.8(3) . . . . ?
C68 C59 C58 N4 -7.0(3) . . . . ?
C68 C59 C58 C63 179.8(2) . . . . ?
C68 C59 C60 C61 179.7(2) . . . . ?
C11 C10 C9 C8 -0.6(5) . . . . ?
C48 C47 C56 C57 -57.5(3) . . . . ?
C48 C47 C56 C55 67.0(3) . . . . ?
C40 C39 C37 C32 -159.8(2) . . . . ?
C40 C39 C37 C36 24.7(3) . . . . ?
C65 C63 C62 C61 -178.0(2) . . . . ?
C43 C42 C33 C32 127.0(2) . . . . ?
C43 C42 C33 C34 -53.7(3) . . . . ?
C56 C47 C48 C49 177.5(3) . . . . ?
